data_1551843
loop_
_publ_author_name
'Adrian Y. Houghton'
'Juha Hurmalainen'
'Akseli Mansikkamaki'
'Warren E. Piers'
'Heikki M. Tuononen'

_publ_section_title
;
 Direct observation of a borane-silane complex involved in frustrated
 Lewis-pair-mediated hydrosilylations
;
_journal_name_full 'Nature Chemistry'
_journal_page_first 983
_journal_page_last 988
_journal_paper_doi 10.1038/nchem.2063
_journal_volume 6
_journal_year 2014
_chemical_formula_moiety 'C32 H16 B1 F19 SI1'
_chemical_formula_sum 'C32 H16 B F19 Si'
_chemical_formula_weight 800.35
_space_group_IT_number 2
_space_group_name_Hall '-P 1'
_space_group_name_H-M_alt 'P -1'
_symmetry_cell_setting triclinic
_symmetry_space_group_name_Hall '-P 1'
_symmetry_space_group_name_H-M 'P -1'
_atom_sites_solution_hydrogens geom
_atom_sites_solution_primary direct
_atom_sites_solution_secondary difmap
_cell_angle_alpha 84.427(4)
_cell_angle_beta 84.854(4)
_cell_angle_gamma 70.356(4)
_cell_formula_units_Z 2
_cell_length_a 8.8644(6)
_cell_length_b 10.8121(7)
_cell_length_c 18.0451(12)
_cell_measurement_reflns_used 9894
_cell_measurement_temperature 173(2)
_cell_measurement_theta_max 66.56
_cell_measurement_theta_min 2.46
_cell_volume 1618.13(19)
_computing_cell_refinement 'Bruker SAINT'
_computing_data_collection 'Bruker APEX2'
_computing_data_reduction 'Bruker SAINT'
_computing_molecular_graphics 'Platon Ortep'
_computing_publication_material 'LinXTL v.  4.1.4'
_computing_structure_refinement 'SHELXL97 (Sheldrick, 2008)'
_computing_structure_solution 'SHELXS97 (Sheldrick, 2008)'
_diffrn_ambient_temperature 173(2)
_diffrn_detector_area_resol_mean 8.3
_diffrn_measured_fraction_theta_full 0.974
_diffrn_measured_fraction_theta_max 0.974
_diffrn_measurement_device_type 'Bruker APEX II'
_diffrn_measurement_method \w
_diffrn_radiation_monochromator 'Quazar MX'
_diffrn_radiation_source 'Incoatec I\muS Microsource '
_diffrn_radiation_type CuK\a
_diffrn_radiation_wavelength 1.54178
_diffrn_reflns_av_R_equivalents 0.0186
_diffrn_reflns_av_sigmaI/netI 0.0172
_diffrn_reflns_limit_h_max 10
_diffrn_reflns_limit_h_min -10
_diffrn_reflns_limit_k_max 12
_diffrn_reflns_limit_k_min -12
_diffrn_reflns_limit_l_max 18
_diffrn_reflns_limit_l_min -21
_diffrn_reflns_number 20449
_diffrn_reflns_theta_full 66.66
_diffrn_reflns_theta_max 66.66
_diffrn_reflns_theta_min 2.46
_exptl_absorpt_coefficient_mu 1.899
_exptl_absorpt_correction_T_max 0.7528
_exptl_absorpt_correction_T_min 0.6754
_exptl_absorpt_correction_type multi-scan
_exptl_absorpt_process_details 'Sadabs (Sheldrick, 1996)'
_exptl_crystal_colour Colourless
_exptl_crystal_density_diffrn 1.643
_exptl_crystal_density_method 'not measured'
_exptl_crystal_description Block
_exptl_crystal_F_000 796
_exptl_crystal_size_max 0.27
_exptl_crystal_size_mid 0.18
_exptl_crystal_size_min 0.18
_refine_diff_density_max 0.589
_refine_diff_density_min -0.209
_refine_diff_density_rms 0.044
_refine_ls_extinction_method none
_refine_ls_goodness_of_fit_ref 1.043
_refine_ls_hydrogen_treatment mixed
_refine_ls_matrix_type full
_refine_ls_number_parameters 485
_refine_ls_number_reflns 5579
_refine_ls_number_restraints 0
_refine_ls_restrained_S_all 1.043
_refine_ls_R_factor_all 0.0463
_refine_ls_R_factor_gt 0.0413
_refine_ls_shift/su_max 0.000
_refine_ls_shift/su_mean 0.000
_refine_ls_structure_factor_coef Fsqd
_refine_ls_weighting_details 'calc w=1/[\s^2^(Fo^2^)+(0.0662P)^2^+0.7038P] where P=(Fo^2^+2Fc^2^)/3'
_refine_ls_weighting_scheme calc
_refine_ls_wR_factor_gt 0.1152
_refine_ls_wR_factor_ref 0.1204
_reflns_number_gt 4902
_reflns_number_total 5579
_reflns_threshold_expression >2sigma(I)
_cod_data_source_file nchem.2063-s2.cif
_cod_data_source_block ah71
_cod_depositor_comments
;
The following automatic conversions were performed:

data item '_symmetry_cell_setting' value 'Triclinic' was changed to
'triclinic' in accordance with the built-in table derived from the
CIF Core dictionary named 'cif_core.dic' version 2.4.5 last updated
on 2014-11-21.

Automatic conversion script
Id: cif_fix_values 6909 2019-04-08 15:41:33Z antanas 
;
_cod_original_sg_symbol_Hall ' -P 1'
_cod_original_sg_symbol_H-M P-1
_cod_database_code 1551843

loop_
_symmetry_equiv_pos_as_xyz
'x, y, z'
'-x, -y, -z'

loop_
_atom_site_label
_atom_site_type_symbol
_atom_site_fract_x
_atom_site_fract_y
_atom_site_fract_z
_atom_site_U_iso_or_equiv
_atom_site_adp_type
_atom_site_occupancy
_atom_site_symmetry_multiplicity
_atom_site_calc_flag
_atom_site_refinement_flags
_atom_site_disorder_assembly
_atom_site_disorder_group
Si1 Si -0.26425(7) 0.84490(6) 0.19814(4) 0.04850(17) Uani 1 1 d . . .
F15 F 0.23487(15) 0.93678(12) 0.33514(7) 0.0495(3) Uani 1 1 d . . .
F4 F 0.05002(16) 0.85631(13) 0.02789(7) 0.0534(3) Uani 1 1 d . . .
F1 F 0.40524(17) 0.39182(12) 0.16521(7) 0.0548(3) Uani 1 1 d . . .
F2 F 0.38769(18) 0.41855(13) 0.01706(7) 0.0596(4) Uani 1 1 d . . .
F19 F -0.01413(17) 0.61282(13) 0.39003(8) 0.0579(3) Uani 1 1 d . . .
F3 F 0.21277(19) 0.64904(15) -0.05166(7) 0.0628(4) Uani 1 1 d . . .
F14 F 0.15149(18) 0.38615(13) 0.27875(8) 0.0596(4) Uani 1 1 d . . .
F18 F -0.0281(2) 0.65019(16) 0.53545(9) 0.0828(5) Uani 1 1 d . . .
F5 F 0.28325(17) 0.93387(15) 0.09900(9) 0.0679(4) Uani 1 1 d . . .
F17 F 0.0874(2) 0.83156(16) 0.58184(8) 0.0807(5) Uani 1 1 d . . .
F10 F 0.47124(16) 0.62095(14) 0.34820(9) 0.0616(4) Uani 1 1 d . . .
F13 F 0.3000(2) 0.18129(14) 0.37226(11) 0.0855(5) Uani 1 1 d . . .
C21 C 0.3075(2) 0.50938(18) 0.30948(10) 0.0372(4) Uani 1 1 d . . .
F16 F 0.21675(18) 0.97607(13) 0.47995(8) 0.0636(4) Uani 1 1 d . . .
F9 F -0.14246(19) 1.05927(14) 0.28220(8) 0.0651(4) Uani 1 1 d . . .
C2 C 0.2234(2) 0.62167(18) 0.25751(10) 0.0344(4) Uani 1 1 d . . .
C8 C 0.1376(2) 0.73344(18) 0.14107(11) 0.0357(4) Uani 1 1 d . . .
C7 C 0.1333(2) 0.7431(2) 0.06514(11) 0.0404(4) Uani 1 1 d . . .
C26 C 0.2675(3) 0.3950(2) 0.31782(12) 0.0445(5) Uani 1 1 d . . .
F8 F -0.1625(2) 1.31111(14) 0.25208(11) 0.0842(5) Uani 1 1 d . . .
C4 C 0.3129(2) 0.50760(19) 0.13432(11) 0.0401(4) Uani 1 1 d . . .
C18 C 0.0951(3) 0.8132(2) 0.50939(12) 0.0553(6) Uani 1 1 d . . .
C16 C 0.1668(2) 0.86608(19) 0.38326(11) 0.0393(4) Uani 1 1 d . . .
F11 F 0.6150(2) 0.4189(2) 0.44354(11) 0.0956(6) Uani 1 1 d . . .
F6 F 0.2600(2) 1.18494(18) 0.06868(10) 0.0878(6) Uani 1 1 d . . .
C5 C 0.3058(3) 0.5203(2) 0.05762(12) 0.0438(5) Uani 1 1 d . . .
C20 C 0.0447(3) 0.70263(19) 0.41096(12) 0.0441(5) Uani 1 1 d . . .
C1 C 0.1355(2) 0.74318(18) 0.27794(10) 0.0345(4) Uani 1 1 d . . .
C6 C 0.2163(3) 0.6373(2) 0.02288(11) 0.0446(5) Uani 1 1 d . . .
C3 C 0.2290(2) 0.61211(18) 0.17626(10) 0.0344(4) Uani 1 1 d . . .
F7 F 0.0366(2) 1.37668(14) 0.14250(10) 0.0808(5) Uani 1 1 d . . .
F12 F 0.5281(3) 0.1985(2) 0.45712(13) 0.1106(8) Uani 1 1 d . . .
C17 C 0.1598(3) 0.8858(2) 0.45787(12) 0.0481(5) Uani 1 1 d . . .
C15 C 0.1122(2) 0.77286(18) 0.35722(11) 0.0367(4) Uani 1 1 d . . .
C25 C 0.3420(3) 0.2899(2) 0.36635(15) 0.0586(6) Uani 1 1 d . . .
C24 C 0.4578(3) 0.2986(3) 0.40899(15) 0.0685(7) Uani 1 1 d . . .
C11 C 0.1599(3) 1.1537(3) 0.12190(14) 0.0570(6) Uani 1 1 d . . .
C22 C 0.4262(3) 0.5139(2) 0.35294(12) 0.0466(5) Uani 1 1 d . . .
B1 B 0.0665(3) 0.8361(2) 0.20452(12) 0.0354(4) Uani 1 1 d . . .
C14 C -0.0408(3) 1.0872(2) 0.22851(12) 0.0458(5) Uani 1 1 d . . .
C9 C 0.0658(2) 0.98512(18) 0.19043(11) 0.0389(4) Uani 1 1 d . . .
C12 C 0.0482(3) 1.2506(2) 0.15956(14) 0.0570(6) Uani 1 1 d . . .
C10 C 0.1684(3) 1.0238(2) 0.13771(13) 0.0476(5) Uani 1 1 d . . .
C13 C -0.0526(3) 1.2176(2) 0.21415(15) 0.0553(6) Uani 1 1 d . . .
C19 C 0.0360(3) 0.7212(2) 0.48605(13) 0.0551(6) Uani 1 1 d . . .
C23 C 0.5012(3) 0.4102(3) 0.40226(15) 0.0638(7) Uani 1 1 d . . .
C27 C -0.4036(3) 0.9246(3) 0.27373(17) 0.0702(7) Uani 1 1 d . . .
H27A H -0.4160 1.0195 0.2684 0.084 Uiso 1 1 calc R . .
H27B H -0.5096 0.9173 0.2666 0.084 Uiso 1 1 calc R . .
C29 C -0.3140(3) 0.9377(3) 0.10535(17) 0.0768(8) Uani 1 1 d . . .
H29A H -0.2266 0.8960 0.0683 0.092 Uiso 1 1 calc R . .
H29B H -0.4130 0.9261 0.0904 0.092 Uiso 1 1 calc R . .
C31 C -0.2240(3) 0.6669(3) 0.1942(2) 0.0849(10) Uani 1 1 d . . .
H31A H -0.1302 0.6311 0.1591 0.102 Uiso 1 1 calc R . .
H31B H -0.1965 0.6224 0.2442 0.102 Uiso 1 1 calc R . .
C28 C -0.3612(4) 0.8738(4) 0.35357(18) 0.0826(9) Uani 1 1 d . . .
H28A H -0.3334 0.7778 0.3585 0.124 Uiso 1 1 calc R . .
H28B H -0.4534 0.9133 0.3879 0.124 Uiso 1 1 calc R . .
H28C H -0.2694 0.8978 0.3656 0.124 Uiso 1 1 calc R . .
C32 C -0.3667(4) 0.6364(3) 0.1695(2) 0.0805(9) Uani 1 1 d . . .
H32A H -0.4593 0.6699 0.2048 0.121 Uiso 1 1 calc R . .
H32B H -0.3396 0.5410 0.1683 0.121 Uiso 1 1 calc R . .
H32C H -0.3930 0.6788 0.1197 0.121 Uiso 1 1 calc R . .
C30 C -0.3380(5) 1.0795(4) 0.0999(2) 0.0950(11) Uani 1 1 d . . .
H30A H -0.4121 1.1208 0.1410 0.143 Uiso 1 1 calc R . .
H30B H -0.3832 1.1193 0.0522 0.143 Uiso 1 1 calc R . .
H30C H -0.2348 1.0928 0.1029 0.143 Uiso 1 1 calc R . .
H1 H -0.105(3) 0.854(2) 0.2156(13) 0.048(6) Uiso 1 1 d . . .

loop_
_atom_site_aniso_label
_atom_site_aniso_U_11
_atom_site_aniso_U_22
_atom_site_aniso_U_33
_atom_site_aniso_U_23
_atom_site_aniso_U_13
_atom_site_aniso_U_12
Si1 0.0353(3) 0.0448(3) 0.0652(4) -0.0076(3) -0.0024(2) -0.0120(2)
F15 0.0553(7) 0.0493(7) 0.0509(7) -0.0037(5) -0.0049(5) -0.0261(6)
F4 0.0602(8) 0.0528(7) 0.0402(7) 0.0094(5) -0.0110(5) -0.0108(6)
F1 0.0677(8) 0.0362(6) 0.0491(7) -0.0044(5) -0.0020(6) -0.0023(6)
F2 0.0760(9) 0.0530(7) 0.0475(8) -0.0189(6) 0.0093(6) -0.0175(7)
F19 0.0683(8) 0.0466(7) 0.0617(8) 0.0005(6) 0.0108(6) -0.0278(6)
F3 0.0824(10) 0.0725(9) 0.0321(7) -0.0048(6) -0.0048(6) -0.0229(8)
F14 0.0705(9) 0.0471(7) 0.0700(9) -0.0003(6) -0.0153(7) -0.0292(6)
F18 0.1156(14) 0.0646(9) 0.0523(9) 0.0099(7) 0.0284(9) -0.0213(9)
F5 0.0584(8) 0.0636(9) 0.0878(11) -0.0104(7) 0.0179(7) -0.0324(7)
F17 0.1129(13) 0.0724(10) 0.0335(7) -0.0099(7) -0.0059(7) 0.0020(9)
F10 0.0528(8) 0.0621(8) 0.0759(10) -0.0099(7) -0.0172(7) -0.0222(6)
F13 0.1005(13) 0.0383(7) 0.1081(14) 0.0189(8) 0.0029(10) -0.0193(8)
C21 0.0404(10) 0.0334(9) 0.0337(10) -0.0014(7) -0.0018(7) -0.0070(8)
F16 0.0719(9) 0.0540(8) 0.0620(9) -0.0200(6) -0.0249(7) -0.0074(7)
F9 0.0841(10) 0.0518(8) 0.0618(9) -0.0183(6) 0.0181(7) -0.0272(7)
C2 0.0368(9) 0.0329(9) 0.0353(10) 0.0001(7) -0.0035(7) -0.0141(7)
C8 0.0366(9) 0.0356(9) 0.0366(10) 0.0000(7) -0.0035(7) -0.0147(8)
C7 0.0421(10) 0.0424(10) 0.0377(11) 0.0031(8) -0.0056(8) -0.0159(8)
C26 0.0490(11) 0.0377(10) 0.0440(12) -0.0007(8) -0.0024(9) -0.0115(9)
F8 0.1062(13) 0.0412(8) 0.1009(13) -0.0238(8) -0.0060(10) -0.0137(8)
C4 0.0425(10) 0.0348(10) 0.0427(11) -0.0014(8) -0.0024(8) -0.0128(8)
C18 0.0683(15) 0.0473(12) 0.0330(11) -0.0052(9) -0.0071(10) 0.0051(11)
C16 0.0401(10) 0.0353(9) 0.0378(11) -0.0036(8) -0.0052(8) -0.0053(8)
F11 0.0781(11) 0.1040(14) 0.0920(13) -0.0026(11) -0.0521(10) -0.0028(10)
F6 0.1155(14) 0.0862(12) 0.0863(12) 0.0103(9) 0.0054(10) -0.0730(11)
C5 0.0483(11) 0.0455(11) 0.0408(11) -0.0125(9) 0.0056(8) -0.0191(9)
C20 0.0481(11) 0.0357(10) 0.0430(12) -0.0003(8) 0.0026(9) -0.0088(8)
C1 0.0373(9) 0.0331(9) 0.0345(10) -0.0004(7) -0.0039(7) -0.0135(7)
C6 0.0518(12) 0.0563(12) 0.0305(10) -0.0031(9) -0.0023(8) -0.0242(10)
C3 0.0361(9) 0.0350(9) 0.0353(10) -0.0012(7) -0.0027(7) -0.0161(7)
F7 0.1250(14) 0.0412(7) 0.0915(12) 0.0177(7) -0.0451(10) -0.0442(8)
F12 0.1134(15) 0.0819(12) 0.1049(15) 0.0466(11) -0.0407(12) 0.0032(11)
C17 0.0507(12) 0.0389(10) 0.0459(12) -0.0082(9) -0.0136(9) 0.0008(9)
C15 0.0376(9) 0.0330(9) 0.0351(10) 0.0001(7) -0.0026(7) -0.0063(7)
C25 0.0658(15) 0.0360(11) 0.0627(15) 0.0092(10) 0.0037(12) -0.0076(10)
C24 0.0696(17) 0.0548(15) 0.0597(16) 0.0174(12) -0.0149(12) 0.0044(12)
C11 0.0736(16) 0.0580(14) 0.0549(14) 0.0128(11) -0.0174(11) -0.0435(13)
C22 0.0444(11) 0.0453(11) 0.0461(12) -0.0047(9) -0.0061(9) -0.0085(9)
B1 0.0356(10) 0.0338(10) 0.0366(11) 0.0003(8) -0.0039(8) -0.0114(8)
C14 0.0576(13) 0.0401(11) 0.0432(12) -0.0022(8) -0.0096(9) -0.0192(9)
C9 0.0439(10) 0.0353(10) 0.0397(11) 0.0036(8) -0.0129(8) -0.0150(8)
C12 0.0827(17) 0.0368(11) 0.0624(15) 0.0113(10) -0.0336(13) -0.0306(12)
C10 0.0501(12) 0.0451(11) 0.0534(13) 0.0013(9) -0.0093(9) -0.0230(10)
C13 0.0698(15) 0.0355(11) 0.0624(15) -0.0063(10) -0.0214(12) -0.0147(10)
C19 0.0636(14) 0.0445(12) 0.0405(12) 0.0079(9) 0.0102(10) -0.0021(10)
C23 0.0538(14) 0.0689(16) 0.0543(15) -0.0010(12) -0.0201(11) 0.0018(12)
C27 0.0492(14) 0.0816(19) 0.0737(18) -0.0085(14) 0.0064(12) -0.0154(13)
C29 0.0515(14) 0.101(2) 0.0715(19) -0.0042(16) -0.0110(13) -0.0149(14)
C31 0.0549(15) 0.0595(16) 0.150(3) -0.0341(18) -0.0023(17) -0.0250(13)
C28 0.0647(17) 0.100(2) 0.076(2) 0.0129(17) 0.0072(14) -0.0253(16)
C32 0.081(2) 0.086(2) 0.095(2) -0.0305(17) 0.0009(16) -0.0489(17)
C30 0.103(3) 0.092(2) 0.087(2) 0.0315(19) -0.0296(19) -0.033(2)

loop_
_atom_type_symbol
_atom_type_description
_atom_type_scat_dispersion_real
_atom_type_scat_dispersion_imag
_atom_type_scat_source
C C 0.0181 0.0091 'International Tables Vol C Tables 4.2.6.8 and 6.1.1.4'
H H 0.0000 0.0000 'International Tables Vol C Tables 4.2.6.8 and 6.1.1.4'
B B 0.0090 0.0039 'International Tables Vol C Tables 4.2.6.8 and 6.1.1.4'
F F 0.0727 0.0534 'International Tables Vol C Tables 4.2.6.8 and 6.1.1.4'
Si Si 0.2541 0.3302 'International Tables Vol C Tables 4.2.6.8 and 6.1.1.4'

loop_
_geom_angle_atom_site_label_1
_geom_angle_atom_site_label_2
_geom_angle_atom_site_label_3
_geom_angle
_geom_angle_site_symmetry_1
_geom_angle_site_symmetry_3
C27 Si1 C31 116.50(16) . .
C27 Si1 C29 112.20(14) . .
C31 Si1 C29 112.27(17) . .
C27 Si1 H1 104.4(9) . .
C31 Si1 H1 103.9(9) . .
C29 Si1 H1 106.4(9) . .
C22 C21 C26 116.71(18) . .
C22 C21 C2 122.23(18) . .
C26 C21 C2 121.05(18) . .
C1 C2 C3 112.20(16) . .
C1 C2 C21 124.92(18) . .
C3 C2 C21 122.87(16) . .
C7 C8 C3 118.23(18) . .
C7 C8 B1 134.02(17) . .
C3 C8 B1 107.65(16) . .
F4 C7 C8 121.36(18) . .
F4 C7 C6 117.10(18) . .
C8 C7 C6 121.54(18) . .
F14 C26 C25 118.2(2) . .
F14 C26 C21 119.40(18) . .
C25 C26 C21 122.3(2) . .
F1 C4 C3 122.28(18) . .
F1 C4 C5 117.57(18) . .
C3 C4 C5 120.14(18) . .
F17 C18 C17 120.4(2) . .
F17 C18 C19 119.9(2) . .
C17 C18 C19 119.8(2) . .
F15 C16 C17 117.71(19) . .
F15 C16 C15 119.69(17) . .
C17 C16 C15 122.5(2) . .
F2 C5 C6 119.95(19) . .
F2 C5 C4 119.95(19) . .
C6 C5 C4 120.10(19) . .
F19 C20 C19 118.05(19) . .
F19 C20 C15 119.60(19) . .
C19 C20 C15 122.3(2) . .
C2 C1 C15 120.79(17) . .
C2 C1 B1 109.09(16) . .
C15 C1 B1 130.11(16) . .
F3 C6 C5 119.5(2) . .
F3 C6 C7 120.77(19) . .
C5 C6 C7 119.71(18) . .
C4 C3 C8 120.27(18) . .
C4 C3 C2 129.21(17) . .
C8 C3 C2 110.46(16) . .
F16 C17 C18 120.3(2) . .
F16 C17 C16 120.0(2) . .
C18 C17 C16 119.8(2) . .
C16 C15 C20 116.03(19) . .
C16 C15 C1 121.93(17) . .
C20 C15 C1 121.89(18) . .
F13 C25 C24 120.5(2) . .
F13 C25 C26 120.3(3) . .
C24 C25 C26 119.3(2) . .
F12 C24 C25 119.7(3) . .
F12 C24 C23 120.1(3) . .
C25 C24 C23 120.2(2) . .
F6 C11 C12 119.8(2) . .
F6 C11 C10 120.2(3) . .
C12 C11 C10 120.0(2) . .
F10 C22 C23 117.9(2) . .
F10 C22 C21 120.29(19) . .
C23 C22 C21 121.8(2) . .
C9 B1 C8 120.84(17) . .
C9 B1 C1 122.89(16) . .
C8 B1 C1 100.58(15) . .
C9 B1 H1 102.0(9) . .
C8 B1 H1 106.5(9) . .
C1 B1 H1 101.5(9) . .
F9 C14 C13 117.1(2) . .
F9 C14 C9 118.65(18) . .
C13 C14 C9 124.2(2) . .
C14 C9 C10 114.09(18) . .
C14 C9 B1 122.63(18) . .
C10 C9 B1 123.26(19) . .
F7 C12 C11 119.9(2) . .
F7 C12 C13 120.7(3) . .
C11 C12 C13 119.4(2) . .
F5 C10 C11 116.4(2) . .
F5 C10 C9 120.42(19) . .
C11 C10 C9 123.1(2) . .
F8 C13 C12 120.4(2) . .
F8 C13 C14 120.5(2) . .
C12 C13 C14 119.1(2) . .
F18 C19 C20 120.0(2) . .
F18 C19 C18 120.5(2) . .
C20 C19 C18 119.5(2) . .
F11 C23 C24 120.4(2) . .
F11 C23 C22 119.9(3) . .
C24 C23 C22 119.7(2) . .
C28 C27 Si1 117.8(2) . .
C28 C27 H27A 107.9 . .
Si1 C27 H27A 107.9 . .
C28 C27 H27B 107.9 . .
Si1 C27 H27B 107.9 . .
H27A C27 H27B 107.2 . .
C30 C29 Si1 117.5(2) . .
C30 C29 H29A 107.9 . .
Si1 C29 H29A 107.9 . .
C30 C29 H29B 107.9 . .
Si1 C29 H29B 107.9 . .
H29A C29 H29B 107.2 . .
C32 C31 Si1 112.5(2) . .
C32 C31 H31A 109.1 . .
Si1 C31 H31A 109.1 . .
C32 C31 H31B 109.1 . .
Si1 C31 H31B 109.1 . .
H31A C31 H31B 107.8 . .
C27 C28 H28A 109.5 . .
C27 C28 H28B 109.5 . .
H28A C28 H28B 109.5 . .
C27 C28 H28C 109.5 . .
H28A C28 H28C 109.5 . .
H28B C28 H28C 109.5 . .
C31 C32 H32A 109.5 . .
C31 C32 H32B 109.5 . .
H32A C32 H32B 109.5 . .
C31 C32 H32C 109.5 . .
H32A C32 H32C 109.5 . .
H32B C32 H32C 109.5 . .
C29 C30 H30A 109.5 . .
C29 C30 H30B 109.5 . .
H30A C30 H30B 109.5 . .
C29 C30 H30C 109.5 . .
H30A C30 H30C 109.5 . .
H30B C30 H30C 109.5 . .

loop_
_geom_bond_atom_site_label_1
_geom_bond_atom_site_label_2
_geom_bond_distance
_geom_bond_site_symmetry_2
Si1 C27 1.828(3) .
Si1 C31 1.843(3) .
Si1 C29 1.874(3) .
Si1 H1 1.51(2) .
F15 C16 1.338(2) .
F4 C7 1.348(2) .
F1 C4 1.344(2) .
F2 C5 1.340(2) .
F19 C20 1.344(3) .
F3 C6 1.341(2) .
F14 C26 1.332(3) .
F18 C19 1.333(3) .
F5 C10 1.345(3) .
F17 C18 1.334(3) .
F10 C22 1.338(3) .
F13 C25 1.338(3) .
C21 C22 1.384(3) .
C21 C26 1.388(3) .
C21 C2 1.485(3) .
F16 C17 1.345(3) .
F9 C14 1.346(3) .
C2 C1 1.350(3) .
C2 C3 1.475(3) .
C8 C7 1.367(3) .
C8 C3 1.413(3) .
C8 B1 1.608(3) .
C7 C6 1.391(3) .
C26 C25 1.378(3) .
F8 C13 1.339(3) .
C4 C3 1.380(3) .
C4 C5 1.383(3) .
C18 C17 1.370(4) .
C18 C19 1.382(4) .
C16 C17 1.376(3) .
C16 C15 1.390(3) .
F11 C23 1.339(3) .
F6 C11 1.345(3) .
C5 C6 1.372(3) .
C20 C19 1.380(3) .
C20 C15 1.390(3) .
C1 C15 1.478(3) .
C1 B1 1.616(3) .
F7 C12 1.339(2) .
F12 C24 1.332(3) .
C25 C24 1.369(4) .
C24 C23 1.376(4) .
C11 C12 1.364(4) .
C11 C10 1.383(3) .
C22 C23 1.380(3) .
B1 C9 1.605(3) .
B1 H1 1.46(2) .
C14 C13 1.379(3) .
C14 C9 1.383(3) .
C9 C10 1.390(3) .
C12 C13 1.373(4) .
C27 C28 1.524(4) .
C27 H27A 0.9900 .
C27 H27B 0.9900 .
C29 C30 1.470(5) .
C29 H29A 0.9900 .
C29 H29B 0.9900 .
C31 C32 1.522(4) .
C31 H31A 0.9900 .
C31 H31B 0.9900 .
C28 H28A 0.9800 .
C28 H28B 0.9800 .
C28 H28C 0.9800 .
C32 H32A 0.9800 .
C32 H32B 0.9800 .
C32 H32C 0.9800 .
C30 H30A 0.9800 .
C30 H30B 0.9800 .
C30 H30C 0.9800 .

loop_
_geom_torsion_atom_site_label_1
_geom_torsion_atom_site_label_2
_geom_torsion_atom_site_label_3
_geom_torsion_atom_site_label_4
_geom_torsion
_geom_torsion_site_symmetry_1
_geom_torsion_site_symmetry_2
_geom_torsion_site_symmetry_3
_geom_torsion_site_symmetry_4
C22 C21 C2 C1 -60.5(3) . . . .
C26 C21 C2 C1 118.1(2) . . . .
C22 C21 C2 C3 118.7(2) . . . .
C26 C21 C2 C3 -62.7(3) . . . .
C3 C8 C7 F4 -179.22(17) . . . .
B1 C8 C7 F4 -3.5(3) . . . .
C3 C8 C7 C6 -0.1(3) . . . .
B1 C8 C7 C6 175.65(19) . . . .
C22 C21 C26 F14 178.42(18) . . . .
C2 C21 C26 F14 -0.2(3) . . . .
C22 C21 C26 C25 -0.4(3) . . . .
C2 C21 C26 C25 -179.1(2) . . . .
F1 C4 C5 F2 0.8(3) . . . .
C3 C4 C5 F2 179.88(18) . . . .
F1 C4 C5 C6 -178.49(18) . . . .
C3 C4 C5 C6 0.6(3) . . . .
C3 C2 C1 C15 178.86(16) . . . .
C21 C2 C1 C15 -1.8(3) . . . .
C3 C2 C1 B1 0.1(2) . . . .
C21 C2 C1 B1 179.41(17) . . . .
F2 C5 C6 F3 -0.5(3) . . . .
C4 C5 C6 F3 178.78(19) . . . .
F2 C5 C6 C7 -179.12(18) . . . .
C4 C5 C6 C7 0.2(3) . . . .
F4 C7 C6 F3 0.1(3) . . . .
C8 C7 C6 F3 -179.00(18) . . . .
F4 C7 C6 C5 178.74(18) . . . .
C8 C7 C6 C5 -0.4(3) . . . .
F1 C4 C3 C8 177.93(17) . . . .
C5 C4 C3 C8 -1.1(3) . . . .
F1 C4 C3 C2 1.1(3) . . . .
C5 C4 C3 C2 -177.94(18) . . . .
C7 C8 C3 C4 0.9(3) . . . .
B1 C8 C3 C4 -175.94(17) . . . .
C7 C8 C3 C2 178.24(16) . . . .
B1 C8 C3 C2 1.4(2) . . . .
C1 C2 C3 C4 176.06(19) . . . .
C21 C2 C3 C4 -3.3(3) . . . .
C1 C2 C3 C8 -1.0(2) . . . .
C21 C2 C3 C8 179.65(17) . . . .
F17 C18 C17 F16 0.3(3) . . . .
C19 C18 C17 F16 179.62(19) . . . .
F17 C18 C17 C16 -179.88(19) . . . .
C19 C18 C17 C16 -0.5(3) . . . .
F15 C16 C17 F16 1.6(3) . . . .
C15 C16 C17 F16 178.97(17) . . . .
F15 C16 C17 C18 -178.26(18) . . . .
C15 C16 C17 C18 -0.9(3) . . . .
F15 C16 C15 C20 179.29(16) . . . .
C17 C16 C15 C20 2.0(3) . . . .
F15 C16 C15 C1 3.7(3) . . . .
C17 C16 C15 C1 -173.63(18) . . . .
F19 C20 C15 C16 178.51(17) . . . .
C19 C20 C15 C16 -1.7(3) . . . .
F19 C20 C15 C1 -5.9(3) . . . .
C19 C20 C15 C1 173.87(19) . . . .
C2 C1 C15 C16 117.9(2) . . . .
B1 C1 C15 C16 -63.6(3) . . . .
C2 C1 C15 C20 -57.4(3) . . . .
B1 C1 C15 C20 121.1(2) . . . .
F14 C26 C25 F13 1.5(3) . . . .
C21 C26 C25 F13 -179.7(2) . . . .
F14 C26 C25 C24 -177.8(2) . . . .
C21 C26 C25 C24 1.1(4) . . . .
F13 C25 C24 F12 -0.6(4) . . . .
C26 C25 C24 F12 178.7(3) . . . .
F13 C25 C24 C23 179.5(3) . . . .
C26 C25 C24 C23 -1.2(4) . . . .
C26 C21 C22 F10 -179.88(19) . . . .
C2 C21 C22 F10 -1.2(3) . . . .
C26 C21 C22 C23 -0.1(3) . . . .
C2 C21 C22 C23 178.6(2) . . . .
C7 C8 B1 C9 -38.3(3) . . . .
C3 C8 B1 C9 137.75(17) . . . .
C7 C8 B1 C1 -177.4(2) . . . .
C3 C8 B1 C1 -1.28(19) . . . .
C2 C1 B1 C9 -137.20(19) . . . .
C15 C1 B1 C9 44.2(3) . . . .
C2 C1 B1 C8 0.70(19) . . . .
C15 C1 B1 C8 -177.90(18) . . . .
F9 C14 C9 C10 -178.22(19) . . . .
C13 C14 C9 C10 3.1(3) . . . .
F9 C14 C9 B1 3.5(3) . . . .
C13 C14 C9 B1 -175.2(2) . . . .
C8 B1 C9 C14 155.75(19) . . . .
C1 B1 C9 C14 -74.4(3) . . . .
C8 B1 C9 C10 -22.4(3) . . . .
C1 B1 C9 C10 107.5(2) . . . .
F6 C11 C12 F7 1.2(3) . . . .
C10 C11 C12 F7 -177.8(2) . . . .
F6 C11 C12 C13 -179.5(2) . . . .
C10 C11 C12 C13 1.4(4) . . . .
F6 C11 C10 F5 1.9(3) . . . .
C12 C11 C10 F5 -179.0(2) . . . .
F6 C11 C10 C9 -178.1(2) . . . .
C12 C11 C10 C9 1.0(4) . . . .
C14 C9 C10 F5 176.91(19) . . . .
B1 C9 C10 F5 -4.8(3) . . . .
C14 C9 C10 C11 -3.1(3) . . . .
B1 C9 C10 C11 175.2(2) . . . .
F7 C12 C13 F8 -1.1(3) . . . .
C11 C12 C13 F8 179.6(2) . . . .
F7 C12 C13 C14 177.8(2) . . . .
C11 C12 C13 C14 -1.4(3) . . . .
F9 C14 C13 F8 -0.7(3) . . . .
C9 C14 C13 F8 178.0(2) . . . .
F9 C14 C13 C12 -179.7(2) . . . .
C9 C14 C13 C12 -1.0(3) . . . .
F19 C20 C19 F18 0.6(3) . . . .
C15 C20 C19 F18 -179.2(2) . . . .
F19 C20 C19 C18 -179.8(2) . . . .
C15 C20 C19 C18 0.4(3) . . . .
F17 C18 C19 F18 -0.3(3) . . . .
C17 C18 C19 F18 -179.6(2) . . . .
F17 C18 C19 C20 -179.9(2) . . . .
C17 C18 C19 C20 0.8(3) . . . .
F12 C24 C23 F11 0.5(4) . . . .
C25 C24 C23 F11 -179.7(3) . . . .
F12 C24 C23 C22 -179.2(3) . . . .
C25 C24 C23 C22 0.7(4) . . . .
F10 C22 C23 F11 0.1(4) . . . .
C21 C22 C23 F11 -179.7(2) . . . .
F10 C22 C23 C24 179.7(2) . . . .
C21 C22 C23 C24 0.0(4) . . . .
C31 Si1 C27 C28 59.1(3) . . . .
C29 Si1 C27 C28 -169.5(2) . . . .
C27 Si1 C29 C30 50.5(3) . . . .
C31 Si1 C29 C30 -176.0(3) . . . .
C27 Si1 C31 C32 71.5(3) . . . .
C29 Si1 C31 C32 -59.8(3) . . . .
